data_7119724
loop_
_publ_author_name
'Wu, Xia'
'Geng, Xiao'
'Zhao, Peng'
'Zhang, Jingjing'
'Wu, Yan-Dong'
'Wu, An-Xin'

_publ_section_title
;
 I2-Promoted formal [3+2] cycloaddition of \a-methylenyl isocyanides with
 methyl ketones: a route to 2,5-disubstituted oxazoles.
;
_journal_issue 24
_journal_name_full 'Chemical communications (Cambridge, England)'
_journal_page_first 3438
_journal_page_last 3441
_journal_paper_doi 10.1039/c6cc10275a
_journal_volume 53
_journal_year 2017
_chemical_formula_sum 'C14 H15 N O4'
_chemical_formula_weight 261.27
_chemical_name_systematic
; 
 ? 
;
_space_group_IT_number 62
_symmetry_cell_setting orthorhombic
_symmetry_space_group_name_Hall '-P 2ac 2n'
_symmetry_space_group_name_H-M 'P n m a'
_atom_sites_solution_hydrogens geom
_atom_sites_solution_primary direct
_atom_sites_solution_secondary difmap
_audit_creation_method SHELXL-97
_audit_update_record
;
2016-10-24 deposited with the CCDC.
2017-02-28 downloaded from the CCDC.
;
_cell_angle_alpha 90.00
_cell_angle_beta 90.00
_cell_angle_gamma 90.00
_cell_formula_units_Z 4
_cell_length_a 14.388(3)
_cell_length_b 6.6658(13)
_cell_length_c 14.112(3)
_cell_measurement_reflns_used 4287
_cell_measurement_temperature 293(2)
_cell_measurement_theta_max 31.06
_cell_measurement_theta_min 2.83
_cell_volume 1353.4(5)
_computing_structure_refinement 'SHELXL-97 (Sheldrick, 1997)'
_computing_structure_solution 'SHELXS-97 (Sheldrick, 1990)'
_diffrn_ambient_temperature 293(2)
_diffrn_measured_fraction_theta_full 0.956
_diffrn_measured_fraction_theta_max 0.956
_diffrn_measurement_device_type CCD
_diffrn_radiation_monochromator graphite
_diffrn_radiation_source 'fine-focus sealed tube'
_diffrn_radiation_type MoK\a
_diffrn_radiation_wavelength 0.71073
_diffrn_reflns_av_R_equivalents 0.0322
_diffrn_reflns_av_sigmaI/netI 0.0295
_diffrn_reflns_limit_h_max 20
_diffrn_reflns_limit_h_min -18
_diffrn_reflns_limit_k_max 9
_diffrn_reflns_limit_k_min -9
_diffrn_reflns_limit_l_max 20
_diffrn_reflns_limit_l_min -20
_diffrn_reflns_number 14228
_diffrn_reflns_theta_full 32.13
_diffrn_reflns_theta_max 32.13
_diffrn_reflns_theta_min 2.02
_exptl_absorpt_coefficient_mu 0.095
_exptl_absorpt_correction_T_max 0.9832
_exptl_absorpt_correction_T_min 0.9795
_exptl_absorpt_correction_type multi-scan
_exptl_absorpt_process_details sadabs
_exptl_crystal_colour colorless
_exptl_crystal_density_diffrn 1.282
_exptl_crystal_density_method 'not measured'
_exptl_crystal_description block
_exptl_crystal_F_000 552
_exptl_crystal_size_max 0.22
_exptl_crystal_size_mid 0.20
_exptl_crystal_size_min 0.18
_refine_diff_density_max 0.409
_refine_diff_density_min -0.504
_refine_diff_density_rms 0.193
_refine_ls_extinction_method none
_refine_ls_goodness_of_fit_ref 1.011
_refine_ls_hydrogen_treatment mixed
_refine_ls_matrix_type full
_refine_ls_number_parameters 122
_refine_ls_number_reflns 2437
_refine_ls_number_restraints 15
_refine_ls_restrained_S_all 1.032
_refine_ls_R_factor_all 0.1062
_refine_ls_R_factor_gt 0.0755
_refine_ls_shift/su_max 0.000
_refine_ls_shift/su_mean 0.000
_refine_ls_structure_factor_coef Fsqd
_refine_ls_weighting_details 'calc w=1/[\s^2^(Fo^2^)+(0.1349P)^2^+0.3183P] where P=(Fo^2^+2Fc^2^)/3'
_refine_ls_weighting_scheme calc
_refine_ls_wR_factor_gt 0.2062
_refine_ls_wR_factor_ref 0.2460
_reflns_number_gt 1580
_reflns_number_total 2437
_reflns_threshold_expression >2sigma(I)
_cod_data_source_file c6cc10275a2.cif
_cod_data_source_block 2
_cod_depositor_comments 'Adding full bibliography for 7119724.cif.'
_cod_original_sg_symbol_H-M Pnma
_cod_database_code 7119724

loop_
_symmetry_equiv_pos_as_xyz
'x, y, z'
'-x+1/2, -y, z+1/2'
'x+1/2, -y+1/2, -z+1/2'
'-x, y+1/2, -z'
'-x, -y, -z'
'x-1/2, y, -z-1/2'
'-x-1/2, y-1/2, z-1/2'
'x, -y-1/2, z'

loop_
_atom_site_label
_atom_site_type_symbol
_atom_site_fract_x
_atom_site_fract_y
_atom_site_fract_z
_atom_site_U_iso_or_equiv
_atom_site_adp_type
_atom_site_occupancy
_atom_site_symmetry_multiplicity
_atom_site_calc_flag
_atom_site_refinement_flags
_atom_site_disorder_assembly
_atom_site_disorder_group
O1 O 0.79144(14) 0.7500 0.38498(15) 0.0738(6) Uani 1 2 d S . .
O2 O 0.38732(11) 0.7500 0.56548(11) 0.0465(4) Uani 1 2 d S A .
O3 O 0.21090(14) 0.7500 0.52067(15) 0.0779(7) Uani 1 2 d SU . .
O4 O 0.16479(15) 0.7500 0.67208(17) 0.0822(7) Uani 1 2 d S . .
N1 N 0.35957(16) 0.7500 0.72020(15) 0.0587(6) Uani 1 2 d S A .
C1 C 0.8785(3) 0.7500 0.2417(4) 0.1089(15) Uani 1 2 d S . .
H1A H 0.9142 0.8571 0.2690 0.163 Uiso 0.50 1 calc PR . .
H1B H 0.8744 0.7687 0.1744 0.163 Uiso 0.50 1 calc PR . .
H1C H 0.9083 0.6242 0.2549 0.163 Uiso 0.50 1 calc PR . .
C2 C 0.7833(3) 0.7500 0.2833(2) 0.0772(9) Uani 1 2 d S . .
H2A H 0.7495 0.8680 0.2625 0.093 Uiso 0.50 1 calc PR . .
H2B H 0.7495 0.6320 0.2625 0.093 Uiso 0.50 1 calc PR . .
C3 C 0.71048(18) 0.7500 0.43543(18) 0.0537(6) Uani 1 2 d S . .
C4 C 0.62331(18) 0.7500 0.39504(17) 0.0534(6) Uani 1 2 d S . .
H4 H 0.6165 0.7500 0.3295 0.064 Uiso 1 2 calc SR . .
C5 C 0.54575(17) 0.7500 0.45360(16) 0.0497(5) Uani 1 2 d S . .
H5 H 0.4869 0.7500 0.4264 0.060 Uiso 1 2 calc SR . .
C6 C 0.55373(15) 0.7500 0.55086(15) 0.0433(5) Uani 1 2 d S . .
C7 C 0.64251(16) 0.7500 0.59036(17) 0.0531(6) Uani 1 2 d S . .
H7 H 0.6495 0.7500 0.6559 0.064 Uiso 1 2 calc SR . .
C8 C 0.71946(18) 0.7500 0.5333(2) 0.0594(6) Uani 1 2 d S . .
H8 H 0.7784 0.7500 0.5605 0.071 Uiso 1 2 calc SR . .
C9 C 0.47173(14) 0.7500 0.60963(15) 0.0439(5) Uani 1 2 d S . .
C10 C 0.45398(18) 0.7500 0.70503(17) 0.0553(6) Uani 1 2 d S . .
H10 H 0.4990 0.7500 0.7524 0.066 Uiso 1 2 calc SR . .
C11 C 0.32406(16) 0.7500 0.63625(17) 0.0501(5) Uani 1 2 d S . .
C12 C 0.22490(17) 0.7500 0.6128(2) 0.0584(6) Uani 1 2 d S A .
C13 C 0.1135(3) 0.8038(11) 0.4929(4) 0.100(2) Uani 0.50 1 d PU A -1
H13A H 0.0701 0.7774 0.5440 0.120 Uiso 0.50 1 calc PR A -1
H13B H 0.1089 0.9437 0.4745 0.120 Uiso 0.50 1 calc PR A -1
C14 C 0.0973(5) 0.6731(16) 0.4137(6) 0.190(5) Uani 0.50 1 d PU A -1
H14A H 0.0346 0.6898 0.3917 0.285 Uiso 0.50 1 calc PR A -1
H14B H 0.1067 0.5364 0.4329 0.285 Uiso 0.50 1 calc PR A -1
H14C H 0.1398 0.7056 0.3635 0.285 Uiso 0.50 1 calc PR A -1

loop_
_atom_site_aniso_label
_atom_site_aniso_U_11
_atom_site_aniso_U_22
_atom_site_aniso_U_33
_atom_site_aniso_U_23
_atom_site_aniso_U_13
_atom_site_aniso_U_12
O1 0.0566(11) 0.0889(15) 0.0759(13) 0.000 0.0247(10) 0.000
O2 0.0428(8) 0.0532(9) 0.0437(8) 0.000 0.0030(6) 0.000
O3 0.0495(10) 0.1167(18) 0.0674(12) 0.000 -0.0042(9) 0.000
O4 0.0546(11) 0.1087(18) 0.0833(15) 0.000 0.0240(10) 0.000
N1 0.0593(12) 0.0683(13) 0.0486(11) 0.000 0.0093(9) 0.000
C1 0.100(3) 0.107(3) 0.120(3) 0.000 0.066(3) 0.000
C2 0.087(2) 0.0757(19) 0.0693(17) 0.000 0.0346(16) 0.000
C3 0.0508(12) 0.0518(13) 0.0586(13) 0.000 0.0127(10) 0.000
C4 0.0581(13) 0.0577(13) 0.0443(11) 0.000 0.0049(9) 0.000
C5 0.0474(12) 0.0579(13) 0.0439(10) 0.000 -0.0017(8) 0.000
C6 0.0439(11) 0.0427(11) 0.0433(10) 0.000 0.0015(8) 0.000
C7 0.0467(12) 0.0669(15) 0.0458(11) 0.000 -0.0022(9) 0.000
C8 0.0438(12) 0.0721(16) 0.0623(14) 0.000 -0.0025(10) 0.000
C9 0.0452(10) 0.0432(11) 0.0433(10) 0.000 0.0015(8) 0.000
C10 0.0552(13) 0.0663(15) 0.0445(11) 0.000 0.0004(9) 0.000
C11 0.0481(11) 0.0506(12) 0.0518(11) 0.000 0.0094(9) 0.000
C12 0.0486(12) 0.0622(15) 0.0645(14) 0.000 0.0068(11) 0.000
C13 0.063(2) 0.134(7) 0.102(3) 0.002(3) -0.019(2) -0.003(3)
C14 0.136(6) 0.228(13) 0.206(8) -0.088(7) -0.093(6) 0.036(6)

loop_
_atom_type_symbol
_atom_type_description
_atom_type_scat_dispersion_real
_atom_type_scat_dispersion_imag
_atom_type_scat_source
C C 0.0033 0.0016 'International Tables Vol C Tables 4.2.6.8 and 6.1.1.4'
H H 0.0000 0.0000 'International Tables Vol C Tables 4.2.6.8 and 6.1.1.4'
N N 0.0061 0.0033 'International Tables Vol C Tables 4.2.6.8 and 6.1.1.4'
O O 0.0106 0.0060 'International Tables Vol C Tables 4.2.6.8 and 6.1.1.4'

loop_
_geom_angle_atom_site_label_1
_geom_angle_atom_site_label_2
_geom_angle_atom_site_label_3
_geom_angle
_geom_angle_site_symmetry_3
C3 O1 C2 116.8(2) .
C11 O2 C9 105.18(17) .
C12 O3 C13 113.7(3) .
C12 O3 C13 113.7(3) 8_575
C13 O3 C13 27.7(5) 8_575
C11 N1 C10 104.4(2) .
C2 C1 H1A 109.5 .
C2 C1 H1B 109.5 .
H1A C1 H1B 109.5 .
C2 C1 H1C 109.5 .
H1A C1 H1C 109.5 .
H1B C1 H1C 109.5 .
O1 C2 C1 108.5(3) .
O1 C2 H2A 110.0 .
C1 C2 H2A 110.0 .
O1 C2 H2B 110.0 .
C1 C2 H2B 110.0 .
H2A C2 H2B 108.4 .
O1 C3 C4 124.1(2) .
O1 C3 C8 116.1(2) .
C4 C3 C8 119.8(2) .
C3 C4 C5 119.0(2) .
C3 C4 H4 120.5 .
C5 C4 H4 120.5 .
C6 C5 C4 121.7(2) .
C6 C5 H5 119.1 .
C4 C5 H5 119.1 .
C5 C6 C7 118.4(2) .
C5 C6 C9 120.3(2) .
C7 C6 C9 121.32(19) .
C8 C7 C6 120.4(2) .
C8 C7 H7 119.8 .
C6 C7 H7 119.8 .
C7 C8 C3 120.7(2) .
C7 C8 H8 119.7 .
C3 C8 H8 119.7 .
O2 C9 C10 106.42(19) .
O2 C9 C6 117.74(18) .
C10 C9 C6 135.8(2) .
N1 C10 C9 109.7(2) .
N1 C10 H10 125.2 .
C9 C10 H10 125.2 .
N1 C11 O2 114.3(2) .
N1 C11 C12 126.4(2) .
O2 C11 C12 119.3(2) .
O4 C12 O3 125.2(3) .
O4 C12 C11 122.9(3) .
O3 C12 C11 111.9(2) .
C14 C13 O3 102.1(5) .
C14 C13 H13A 111.3 .
O3 C13 H13A 111.3 .
C14 C13 H13B 111.3 .
O3 C13 H13B 111.3 .
H13A C13 H13B 109.2 .
C13 C14 H14A 109.5 .
C13 C14 H14B 109.5 .
H14A C14 H14B 109.5 .
C13 C14 H14C 109.5 .
H14A C14 H14C 109.5 .
H14B C14 H14C 109.5 .

loop_
_geom_bond_atom_site_label_1
_geom_bond_atom_site_label_2
_geom_bond_distance
_geom_bond_site_symmetry_2
O1 C3 1.365(3) .
O1 C2 1.440(4) .
O2 C11 1.351(3) .
O2 C9 1.365(3) .
O3 C12 1.315(3) .
O3 C13 1.499(5) .
O3 C13 1.499(5) 8_575
O4 C12 1.203(3) .
N1 C11 1.290(3) .
N1 C10 1.375(3) .
C1 C2 1.490(5) .
C1 H1A 0.9600 .
C1 H1B 0.9600 .
C1 H1C 0.9600 .
C2 H2A 0.9700 .
C2 H2B 0.9700 .
C3 C4 1.378(4) .
C3 C8 1.388(4) .
C4 C5 1.389(3) .
C4 H4 0.9300 .
C5 C6 1.377(3) .
C5 H5 0.9300 .
C6 C7 1.394(3) .
C6 C9 1.442(3) .
C7 C8 1.369(3) .
C7 H7 0.9300 .
C8 H8 0.9300 .
C9 C10 1.370(3) .
C10 H10 0.9300 .
C11 C12 1.465(4) .
C13 C14 1.436(9) .
C13 H13A 0.9700 .
C13 H13B 0.9700 .
C14 H14A 0.9600 .
C14 H14B 0.9600 .
C14 H14C 0.9600 .

loop_
_geom_torsion_atom_site_label_1
_geom_torsion_atom_site_label_2
_geom_torsion_atom_site_label_3
_geom_torsion_atom_site_label_4
_geom_torsion
_geom_torsion_site_symmetry_1
C3 O1 C2 C1 180.0 .
C2 O1 C3 C4 0.000(1) .
C2 O1 C3 C8 180.0 .
O1 C3 C4 C5 180.0 .
C8 C3 C4 C5 0.000(1) .
C3 C4 C5 C6 0.000(1) .
C4 C5 C6 C7 0.0 .
C4 C5 C6 C9 180.0 .
C5 C6 C7 C8 0.0 .
C9 C6 C7 C8 180.0 .
C6 C7 C8 C3 0.0 .
O1 C3 C8 C7 180.0 .
C4 C3 C8 C7 0.0 .
C11 O2 C9 C10 0.0 .
C11 O2 C9 C6 180.0 .
C5 C6 C9 O2 0.000(1) .
C7 C6 C9 O2 180.0 .
C5 C6 C9 C10 180.0 .
C7 C6 C9 C10 0.000(1) .
C11 N1 C10 C9 0.0 .
O2 C9 C10 N1 0.0 .
C6 C9 C10 N1 180.0 .
C10 N1 C11 O2 0.0 .
C10 N1 C11 C12 180.0 .
C9 O2 C11 N1 0.000(1) .
C9 O2 C11 C12 180.0 .
C13 O3 C12 O4 15.2(3) .
C13 O3 C12 O4 -15.2(3) 8_575
C13 O3 C12 C11 -164.8(3) .
C13 O3 C12 C11 164.8(3) 8_575
N1 C11 C12 O4 0.0 .
O2 C11 C12 O4 180.0 .
N1 C11 C12 O3 180.0 .
O2 C11 C12 O3 0.0 .
C12 O3 C13 C14 -142.4(5) .
C13 O3 C13 C14 -46.2(6) 8_575
